data_1510648
loop_
_publ_author_name
'Puettmann, C.'
'Kueper, J.'
'Krebs, B.'
'Jansen, C.'
'Hammerschmidt, A.'

_publ_section_title
;
 Cs2 B2 S4 - Ein Salz der dimeren Metathioborsaeure
;
_journal_name_full 'Zeitschrift fuer Anorganische und Allgemeine Chemie'
_journal_page_first 1330
_journal_page_last 1337
_journal_paper_doi 10.1002/zaac.19956210810
_journal_volume 621
_journal_year 1995
_chemical_formula_sum 'B2 Cs2 S4'
_chemical_name_systematic 'Cs2 (B2 S4)'
_space_group_IT_number 142
_symmetry_space_group_name_Hall '-I 4bd 2c'
_symmetry_space_group_name_H-M 'I 41/a c d :2'
_cell_angle_alpha 90
_cell_angle_beta 90
_cell_angle_gamma 90
_cell_formula_units_Z 8
_cell_length_a 7.27
_cell_length_b 7.27
_cell_length_c 35.737
_cell_volume 1888.804
_citation_journal_id_ASTM ZAACAB
_cod_data_source_file boron_130.cif
_cod_data_source_block B2Cs2S4
_cod_database_code 1510648

loop_
_symmetry_equiv_pos_as_xyz
x,y,z
-y+1/4,x+3/4,z+1/4
-x+1/2,-y,z+1/2
y+1/4,-x+1/4,z+3/4
x,-y,-z+1/2
y+1/4,x+3/4,-z+3/4
-x+1/2,y,-z
-y+1/4,-x+1/4,-z+1/4
-x,-y,-z
y-1/4,-x-3/4,-z-1/4
x-1/2,y,-z-1/2
-y-1/4,x-1/4,-z-3/4
-x,y,z-1/2
-y-1/4,-x-3/4,z-3/4
x-1/2,-y,z
y-1/4,x-1/4,z-1/4
x+1/2,y+1/2,z+1/2
-y+3/4,x+5/4,z+3/4
-x+1,-y+1/2,z+1
y+3/4,-x+3/4,z+5/4
x+1/2,-y+1/2,-z+1
y+3/4,x+5/4,-z+5/4
-x+1,y+1/2,-z+1/2
-y+3/4,-x+3/4,-z+3/4
-x+1/2,-y+1/2,-z+1/2
y+1/4,-x-1/4,-z+1/4
x,y+1/2,-z
-y+1/4,x+1/4,-z-1/4
-x+1/2,y+1/2,z
-y+1/4,-x-1/4,z-1/4
x,-y+1/2,z+1/2
y+1/4,x+1/4,z+1/4

loop_
_atom_site_label
_atom_site_type_symbol
_atom_site_fract_x
_atom_site_fract_y
_atom_site_fract_z
_atom_site_occupancy
_atom_site_U_iso_or_equiv
Cs1 Cs+1 0.5 0.25 0.05476 1 0.0
S2 S-2 0.1396 0.3896 0.125 0.752 0.0
B1 B+3 0 0.25 0.0919 1 0.0
S3 S-2 0.1396 0.1104 0.125 0.248 0.0
S1 S-2 0 0.25 0.04316 1 0.0
